data_4127650
loop_
_publ_author_name
'Shi, Yongjia'
'Gao, Qian'
'Xu, Senmiao'

_publ_section_title
;
 Chiral Bidentate Boryl Ligand Enabled Iridium-Catalyzed Enantioselective
 C(sp<sup>3</sup>)-H Borylation of Cyclopropanes.
;
_journal_issue 27
_journal_name_full 'Journal of the American Chemical Society'
_journal_page_first 10599
_journal_page_last 10604
_journal_paper_doi 10.1021/jacs.9b04549
_journal_volume 141
_journal_year 2019
_chemical_absolute_configuration ad
_chemical_formula_moiety 'C34 H34 B N3 O Si'
_chemical_formula_sum 'C34 H34 B N3 O Si'
_chemical_formula_weight 539.54
_space_group_crystal_system orthorhombic
_space_group_IT_number 19
_space_group_name_Hall 'P 2ac 2ab'
_space_group_name_H-M_alt 'P 21 21 21'
_symmetry_space_group_name_Hall 'P 2ac 2ab'
_symmetry_space_group_name_H-M 'P 21 21 21'
_atom_sites_solution_hydrogens geom
_atom_sites_solution_primary iterative
_audit_creation_date 2019-05-09
_audit_creation_method
;
Olex2 1.2
(compiled 2018.05.29 svn.r3508 for OlexSys, GUI svn.r5506)
;
_cell_angle_alpha 90
_cell_angle_beta 90
_cell_angle_gamma 90
_cell_formula_units_Z 4
_cell_length_a 8.9019(17)
_cell_length_b 17.903(3)
_cell_length_c 18.664(3)
_cell_measurement_reflns_used 3209
_cell_measurement_temperature 150(2)
_cell_measurement_theta_max 25.22
_cell_measurement_theta_min 2.52
_cell_volume 2974.5(9)
_computing_cell_refinement 'SAINT v8.37A (Bruker, 2015)'
_computing_data_reduction 'SAINT v8.37A (Bruker, 2015)'
_computing_molecular_graphics 'Olex2 (Dolomanov et al., 2009)'
_computing_publication_material 'Olex2 (Dolomanov et al., 2009)'
_computing_structure_refinement 'olex2.refine (Bourhis et al., 2015)'
_computing_structure_solution 'olex2.solve (Bourhis et al., 2015)'
_diffrn_ambient_temperature 296.15
_diffrn_measured_fraction_theta_full 0.990
_diffrn_measured_fraction_theta_max 0.992
_diffrn_measurement_device_type 'Bruker APEX-II CCD'
_diffrn_measurement_method '\f and \w scans'
_diffrn_radiation_type MoK\a
_diffrn_radiation_wavelength 0.71073
_diffrn_reflns_av_R_equivalents 0.0406
_diffrn_reflns_av_unetI/netI 0.0813
_diffrn_reflns_Laue_measured_fraction_full 0.990
_diffrn_reflns_Laue_measured_fraction_max 0.992
_diffrn_reflns_limit_h_max 8
_diffrn_reflns_limit_h_min -11
_diffrn_reflns_limit_k_max 23
_diffrn_reflns_limit_k_min -12
_diffrn_reflns_limit_l_max 20
_diffrn_reflns_limit_l_min -24
_diffrn_reflns_number 10611
_diffrn_reflns_point_group_measured_fraction_full 0.994
_diffrn_reflns_point_group_measured_fraction_max 0.993
_diffrn_reflns_theta_full 25.242
_diffrn_reflns_theta_max 27.526
_diffrn_reflns_theta_min 2.524
_diffrn_standards_number 0
_exptl_absorpt_coefficient_mu 0.110
_exptl_absorpt_correction_T_max 0.7456
_exptl_absorpt_correction_T_min 0.6132
_exptl_absorpt_correction_type none
_exptl_absorpt_process_details
;
SADABS-2014/5 (Bruker,2014/5) was used for absorption correction.
wR2(int) was 0.0988 before and 0.0534 after correction.
The Ratio of minimum to maximum transmission is 0.8224.
The \l/2 correction factor is Not present.
;
_exptl_crystal_colour 'clear light colourless'
_exptl_crystal_colour_lustre clear
_exptl_crystal_colour_modifier light
_exptl_crystal_colour_primary colourless
_exptl_crystal_density_diffrn 1.205
_exptl_crystal_description block
_exptl_crystal_F_000 1144
_exptl_crystal_size_max 0.6
_exptl_crystal_size_mid 0.6
_exptl_crystal_size_min 0.5
_refine_diff_density_max 0.293
_refine_diff_density_min -0.248
_refine_diff_density_rms 0.046
_refine_ls_abs_structure_details
;
 Flack x determined using 1546 quotients [(I+)-(I-)]/[(I+)+(I-)]
 (Parsons, Flack and Wagner, Acta Cryst. B69 (2013) 249-259).
;
_refine_ls_abs_structure_Flack -0.11(10)
_refine_ls_extinction_method none
_refine_ls_goodness_of_fit_ref 1.033
_refine_ls_hydrogen_treatment constr
_refine_ls_matrix_type full
_refine_ls_number_parameters 364
_refine_ls_number_reflns 6806
_refine_ls_number_restraints 0
_refine_ls_restrained_S_all 1.033
_refine_ls_R_factor_all 0.0945
_refine_ls_R_factor_gt 0.0568
_refine_ls_shift/su_max 0.000
_refine_ls_shift/su_mean 0.000
_refine_ls_structure_factor_coef Fsqd
_refine_ls_weighting_details 'w=1/[\s^2^(Fo^2^)+(0.0529P)^2^+0.2668P] where P=(Fo^2^+2Fc^2^)/3'
_refine_ls_weighting_scheme calc
_refine_ls_wR_factor_gt 0.1136
_refine_ls_wR_factor_ref 0.1276
_reflns_Friedel_coverage 0.783
_reflns_Friedel_fraction_full 0.998
_reflns_Friedel_fraction_max 0.995
_reflns_number_gt 4783
_reflns_number_total 6806
_reflns_threshold_expression 'I > 2\s(I)'
_cod_data_source_file ja9b04549_si_003.cif
_cod_data_source_block b190508b_0m_a
_cod_database_code 4127650
_shelx_shelxl_version_number 2018/3
_shelx_space_group_comment
;
The symmetry employed for this shelxl refinement is uniquely defined
by the following loop, which should always be used as a source of
symmetry information in preference to the above space-group names.
They are only intended as comments.
;
_shelx_estimated_absorpt_t_max 0.947
_shelx_estimated_absorpt_t_min 0.937
_olex2_refinement_description
;
;
_olex2_submission_special_instructions 'No special instructions were received'

loop_
_space_group_symop_operation_xyz
'x, y, z'
'-x+1/2, -y, z+1/2'
'-x, y+1/2, -z+1/2'
'x+1/2, -y+1/2, -z'

loop_
_atom_site_label
_atom_site_type_symbol
_atom_site_fract_x
_atom_site_fract_y
_atom_site_fract_z
_atom_site_U_iso_or_equiv
_atom_site_adp_type
_atom_site_occupancy
_atom_site_site_symmetry_order
_atom_site_calc_flag
_atom_site_refinement_flags_posn
B1 B 0.4565(4) 0.5072(2) 0.6821(2) 0.0290(8) Uani 1 1 d .
C1 C 0.3964(4) 0.59735(18) 0.77203(18) 0.0287(7) Uani 1 1 d .
H1 H 0.301465 0.606456 0.797144 0.034 Uiso 1 1 calc R
C2 C 0.3920(4) 0.63589(18) 0.69834(18) 0.0279(7) Uani 1 1 d .
H2 H 0.451039 0.682059 0.700007 0.034 Uiso 1 1 calc R
C3 C 0.5257(4) 0.61788(17) 0.82041(19) 0.0307(8) Uani 1 1 d .
C4 C 0.5068(5) 0.6172(2) 0.8937(2) 0.0450(10) Uani 1 1 d .
H4 H 0.412502 0.607223 0.912943 0.054 Uiso 1 1 calc R
C5 C 0.6265(6) 0.6310(2) 0.9389(2) 0.0579(13) Uani 1 1 d .
H5 H 0.612929 0.629795 0.988263 0.069 Uiso 1 1 calc R
C6 C 0.7651(6) 0.6466(2) 0.9109(3) 0.0565(13) Uani 1 1 d .
H6 H 0.845478 0.656443 0.941333 0.068 Uiso 1 1 calc R
C7 C 0.7855(5) 0.6478(2) 0.8390(2) 0.0458(10) Uani 1 1 d .
H7 H 0.879728 0.658484 0.820113 0.055 Uiso 1 1 calc R
C8 C 0.6664(4) 0.63316(19) 0.7936(2) 0.0393(9) Uani 1 1 d .
H8 H 0.681562 0.633642 0.744336 0.047 Uiso 1 1 calc R
C9 C 0.2330(4) 0.65343(19) 0.67554(19) 0.0314(8) Uani 1 1 d .
C10 C 0.1641(5) 0.7167(2) 0.7021(2) 0.0441(10) Uani 1 1 d .
H10 H 0.218226 0.749652 0.730727 0.053 Uiso 1 1 calc R
C11 C 0.0145(5) 0.7314(3) 0.6865(3) 0.0580(12) Uani 1 1 d .
H11 H -0.031819 0.773687 0.705086 0.070 Uiso 1 1 calc R
C12 C -0.0645(5) 0.6836(3) 0.6437(3) 0.0596(14) Uani 1 1 d .
H12 H -0.164444 0.693680 0.632835 0.072 Uiso 1 1 calc R
C13 C 0.0030(5) 0.6213(3) 0.6169(3) 0.0582(12) Uani 1 1 d .
H13 H -0.051498 0.588861 0.587878 0.070 Uiso 1 1 calc R
C14 C 0.1511(4) 0.6057(2) 0.6324(2) 0.0443(9) Uani 1 1 d .
H14 H 0.196040 0.562998 0.613751 0.053 Uiso 1 1 calc R
C15 C 0.3733(4) 0.46521(18) 0.8077(2) 0.0330(8) Uani 1 1 d .
C16 C 0.4839(4) 0.4276(2) 0.8432(2) 0.0503(11) Uani 1 1 d .
H16 H 0.583535 0.434423 0.829792 0.060 Uiso 1 1 calc R
C17 C 0.4497(5) 0.3793(3) 0.8992(3) 0.0687(16) Uani 1 1 d .
H17 H 0.525712 0.353713 0.923045 0.082 Uiso 1 1 calc R
C18 C 0.3034(5) 0.3698(3) 0.9188(3) 0.0644(14) Uani 1 1 d .
H18 H 0.279803 0.337605 0.956193 0.077 Uiso 1 1 calc R
C19 C 0.1918(4) 0.4070(2) 0.8843(2) 0.0472(10) Uani 1 1 d .
H19 H 0.092493 0.400518 0.898408 0.057 Uiso 1 1 calc R
C20 C 0.2261(4) 0.45451(19) 0.8279(2) 0.0337(8) Uani 1 1 d .
C21 C -0.0298(5) 0.4838(3) 0.8095(3) 0.0570(11) Uani 1 1 d .
H21A H -0.092073 0.512930 0.778160 0.086 Uiso 1 1 calc GR
H21B H -0.043990 0.500093 0.858018 0.086 Uiso 1 1 calc GR
H21C H -0.056886 0.432018 0.805545 0.086 Uiso 1 1 calc GR
C22 C 0.5294(4) 0.60326(19) 0.58712(17) 0.0293(7) Uani 1 1 d .
C23 C 0.5056(4) 0.67391(19) 0.55963(19) 0.0329(8) Uani 1 1 d .
H23 H 0.443362 0.707679 0.583150 0.039 Uiso 1 1 calc R
C24 C 0.5754(5) 0.6930(2) 0.4972(2) 0.0452(11) Uani 1 1 d .
H24 H 0.561696 0.740471 0.478051 0.054 Uiso 1 1 calc R
C25 C 0.6657(5) 0.6425(3) 0.4627(2) 0.0479(11) Uani 1 1 d .
H25 H 0.713844 0.654741 0.420072 0.058 Uiso 1 1 calc R
C26 C 0.6826(4) 0.5736(3) 0.4929(2) 0.0459(10) Uani 1 1 d .
H26 H 0.743399 0.538999 0.469601 0.055 Uiso 1 1 calc R
C27 C 0.6749(4) 0.37304(19) 0.6272(2) 0.0350(8) Uani 1 1 d .
C28 C 0.7978(4) 0.4170(2) 0.6441(2) 0.0465(10) Uani 1 1 d .
H28 H 0.782845 0.466882 0.656159 0.056 Uiso 1 1 calc R
C29 C 0.9413(4) 0.3887(2) 0.6434(3) 0.0527(11) Uani 1 1 d .
H29 H 1.022081 0.419454 0.654809 0.063 Uiso 1 1 calc R
C30 C 0.9659(5) 0.3154(2) 0.6261(2) 0.0496(10) Uani 1 1 d .
H30 H 1.062852 0.296080 0.626289 0.060 Uiso 1 1 calc R
C31 C 0.8469(5) 0.2710(2) 0.6084(2) 0.0488(11) Uani 1 1 d .
H31 H 0.862899 0.221379 0.595721 0.059 Uiso 1 1 calc R
C32 C 0.7034(5) 0.2994(2) 0.6094(2) 0.0392(9) Uani 1 1 d .
H32 H 0.623362 0.268204 0.597879 0.047 Uiso 1 1 calc R
C33 C 0.3739(5) 0.3349(2) 0.6863(3) 0.0581(13) Uani 1 1 d .
H33A H 0.367514 0.289514 0.659126 0.087 Uiso 1 1 calc GR
H33B H 0.274545 0.352434 0.697155 0.087 Uiso 1 1 calc GR
H33C H 0.427327 0.325668 0.730107 0.087 Uiso 1 1 calc GR
C34 C 0.3858(5) 0.4079(3) 0.5431(2) 0.0586(12) Uani 1 1 d .
H34A H 0.443462 0.438530 0.511062 0.088 Uiso 1 1 calc GR
H34B H 0.285808 0.427588 0.546988 0.088 Uiso 1 1 calc GR
H34C H 0.381459 0.357819 0.524735 0.088 Uiso 1 1 calc GR
N1 N 0.4064(3) 0.51731(15) 0.75236(15) 0.0291(7) Uani 1 1 d .
N2 N 0.4667(3) 0.58144(14) 0.65147(14) 0.0282(6) Uani 1 1 d .
N3 N 0.6164(3) 0.55301(18) 0.55424(17) 0.0399(8) Uani 1 1 d .
O1 O 0.1222(3) 0.49295(15) 0.79003(15) 0.0445(7) Uani 1 1 d .
Si1 Si 0.47588(11) 0.40730(5) 0.63285(6) 0.0374(3) Uani 1 1 d .

loop_
_atom_site_aniso_label
_atom_site_aniso_U_11
_atom_site_aniso_U_22
_atom_site_aniso_U_33
_atom_site_aniso_U_23
_atom_site_aniso_U_13
_atom_site_aniso_U_12
B1 0.0242(18) 0.0257(18) 0.037(2) -0.0028(16) -0.0043(17) -0.0010(17)
C1 0.0333(18) 0.0242(17) 0.0287(18) 0.0004(15) 0.0018(15) 0.0020(16)
C2 0.0314(18) 0.0202(15) 0.0322(19) 0.0017(14) -0.0031(15) -0.0006(14)
C3 0.040(2) 0.0197(14) 0.0322(18) -0.0011(14) -0.0062(17) 0.0011(16)
C4 0.061(3) 0.039(2) 0.035(2) 0.0013(17) -0.002(2) 0.003(2)
C5 0.089(4) 0.054(3) 0.031(2) -0.003(2) -0.016(2) 0.001(3)
C6 0.064(3) 0.044(3) 0.061(3) -0.002(2) -0.033(3) 0.000(2)
C7 0.046(2) 0.034(2) 0.057(3) -0.0028(19) -0.015(2) -0.0008(19)
C8 0.047(2) 0.0317(19) 0.040(2) -0.0028(17) -0.0071(18) -0.0022(18)
C9 0.0360(19) 0.0297(18) 0.0286(19) 0.0072(15) 0.0016(16) 0.0012(16)
C10 0.050(2) 0.046(2) 0.037(2) 0.0046(18) -0.0020(19) 0.011(2)
C11 0.047(3) 0.075(3) 0.052(3) 0.013(2) 0.009(2) 0.027(3)
C12 0.029(2) 0.097(4) 0.053(3) 0.034(3) 0.005(2) 0.006(2)
C13 0.045(3) 0.073(3) 0.056(3) 0.014(2) -0.014(2) -0.012(2)
C14 0.042(2) 0.044(2) 0.047(2) 0.0030(19) -0.009(2) -0.0015(18)
C15 0.0338(19) 0.0261(17) 0.039(2) 0.0066(15) -0.0015(17) -0.0017(16)
C16 0.030(2) 0.050(2) 0.072(3) 0.026(2) -0.005(2) -0.0042(18)
C17 0.043(3) 0.066(3) 0.097(4) 0.051(3) -0.015(3) -0.003(2)
C18 0.049(3) 0.063(3) 0.081(3) 0.046(3) -0.009(2) -0.013(2)
C19 0.0338(19) 0.052(2) 0.056(3) 0.019(2) 0.0026(18) -0.004(2)
C20 0.0319(19) 0.0305(18) 0.039(2) 0.0078(16) -0.0047(17) -0.0006(16)
C21 0.035(2) 0.069(3) 0.067(3) 0.005(2) 0.003(2) 0.015(2)
C22 0.0266(16) 0.0349(19) 0.0264(17) -0.0023(14) -0.0059(15) -0.0042(17)
C23 0.037(2) 0.0301(17) 0.0318(19) -0.0018(14) -0.0047(16) -0.0032(16)
C24 0.049(3) 0.049(2) 0.038(2) 0.0100(19) -0.0120(19) -0.017(2)
C25 0.034(2) 0.080(3) 0.030(2) 0.005(2) 0.0011(17) -0.015(2)
C26 0.030(2) 0.070(3) 0.038(2) -0.006(2) 0.0022(17) 0.005(2)
C27 0.0354(19) 0.0312(18) 0.038(2) -0.0032(16) -0.0048(17) 0.0027(16)
C28 0.041(2) 0.033(2) 0.065(3) -0.011(2) -0.016(2) 0.0074(18)
C29 0.039(2) 0.055(3) 0.065(3) -0.009(2) -0.016(2) 0.0068(19)
C30 0.040(2) 0.054(2) 0.055(3) 0.002(2) -0.007(2) 0.015(2)
C31 0.059(3) 0.033(2) 0.054(3) -0.0009(18) 0.003(2) 0.019(2)
C32 0.044(2) 0.033(2) 0.041(2) -0.0005(16) 0.0011(18) 0.0002(18)
C33 0.051(3) 0.032(2) 0.092(4) -0.011(2) 0.006(3) -0.012(2)
C34 0.050(3) 0.060(3) 0.067(3) -0.025(2) -0.022(2) 0.008(2)
N1 0.0336(15) 0.0226(14) 0.0310(16) 0.0027(12) -0.0015(12) -0.0018(12)
N2 0.0309(14) 0.0248(13) 0.0288(15) -0.0027(11) 0.0009(12) 0.0000(13)
N3 0.0333(17) 0.0493(19) 0.0372(19) -0.0043(15) -0.0028(15) 0.0028(16)
O1 0.0285(13) 0.0495(16) 0.0555(17) 0.0151(14) -0.0025(12) 0.0059(13)
Si1 0.0314(5) 0.0277(5) 0.0531(6) -0.0114(5) -0.0059(5) 0.0006(4)

loop_
_atom_type_symbol
_atom_type_description
_atom_type_scat_dispersion_real
_atom_type_scat_dispersion_imag
_atom_type_scat_source
C C 0.0033 0.0016 'International Tables Vol C Tables 4.2.6.8 and 6.1.1.4'
H H 0.0000 0.0000 'International Tables Vol C Tables 4.2.6.8 and 6.1.1.4'
B B 0.0013 0.0007 'International Tables Vol C Tables 4.2.6.8 and 6.1.1.4'
N N 0.0061 0.0033 'International Tables Vol C Tables 4.2.6.8 and 6.1.1.4'
O O 0.0106 0.0060 'International Tables Vol C Tables 4.2.6.8 and 6.1.1.4'
Si Si 0.0817 0.0704 'International Tables Vol C Tables 4.2.6.8 and 6.1.1.4'

loop_
_geom_angle_atom_site_label_1
_geom_angle_atom_site_label_2
_geom_angle_atom_site_label_3
_geom_angle
N1 B1 N2 105.8(3)
N1 B1 Si1 124.7(3)
N2 B1 Si1 128.9(3)
C3 C1 C2 116.4(3)
N1 C1 C2 102.3(3)
N1 C1 C3 109.8(3)
C9 C2 C1 111.6(3)
N2 C2 C1 102.9(2)
N2 C2 C9 113.2(3)
C4 C3 C1 119.9(4)
C8 C3 C1 121.7(3)
C8 C3 C4 118.3(4)
C3 C4 C5 120.6(4)
C6 C5 C4 120.0(4)
C7 C6 C5 120.1(4)
C6 C7 C8 120.1(5)
C3 C8 C7 120.9(4)
C10 C9 C2 119.0(3)
C10 C9 C14 118.9(4)
C14 C9 C2 122.0(3)
C9 C10 C11 120.4(4)
C12 C11 C10 119.9(4)
C13 C12 C11 120.0(4)
C12 C13 C14 120.7(5)
C13 C14 C9 120.1(4)
C16 C15 C20 119.1(3)
C16 C15 N1 121.8(3)
C20 C15 N1 119.1(3)
C15 C16 C17 120.9(4)
C18 C17 C16 119.2(4)
C19 C18 C17 120.8(4)
C18 C19 C20 119.9(4)
C15 C20 C19 120.1(3)
O1 C20 C15 116.0(3)
O1 C20 C19 123.9(3)
N2 C22 C23 121.3(3)
N3 C22 C23 122.3(3)
N3 C22 N2 116.3(3)
C24 C23 C22 118.5(4)
C23 C24 C25 120.2(4)
C26 C25 C24 117.8(4)
N3 C26 C25 123.6(4)
C28 C27 Si1 123.1(3)
C32 C27 C28 116.9(3)
C32 C27 Si1 119.8(3)
C29 C28 C27 121.5(3)
C30 C29 C28 120.3(4)
C31 C30 C29 119.5(4)
C30 C31 C32 120.2(4)
C31 C32 C27 121.7(4)
B1 N1 C1 112.1(3)
B1 N1 C15 131.6(3)
C15 N1 C1 116.2(3)
B1 N2 C2 110.2(3)
C22 N2 B1 128.8(3)
C22 N2 C2 120.9(3)
C22 N3 C26 117.6(3)
C20 O1 C21 117.6(3)
C27 Si1 B1 113.31(16)
C33 Si1 B1 109.26(19)
C33 Si1 C27 105.18(18)
C34 Si1 B1 111.64(19)
C34 Si1 C27 110.98(18)
C34 Si1 C33 106.0(2)

loop_
_geom_bond_atom_site_label_1
_geom_bond_atom_site_label_2
_geom_bond_distance
B1 N1 1.397(5)
B1 N2 1.449(5)
B1 Si1 2.019(4)
C1 C2 1.539(5)
C1 C3 1.508(5)
C1 N1 1.482(4)
C2 C9 1.511(5)
C2 N2 1.469(4)
C3 C4 1.378(5)
C3 C8 1.376(5)
C4 C5 1.381(6)
C5 C6 1.368(7)
C6 C7 1.355(6)
C7 C8 1.381(5)
C9 C10 1.380(5)
C9 C14 1.382(5)
C10 C11 1.389(6)
C11 C12 1.364(7)
C12 C13 1.363(7)
C13 C14 1.378(6)
C15 C16 1.364(5)
C15 C20 1.376(5)
C15 N1 1.423(4)
C16 C17 1.391(6)
C17 C18 1.363(6)
C18 C19 1.358(6)
C19 C20 1.388(5)
C20 O1 1.352(4)
C21 O1 1.411(5)
C22 C23 1.381(5)
C22 N2 1.381(4)
C22 N3 1.336(4)
C23 C24 1.363(5)
C24 C25 1.372(6)
C25 C26 1.364(6)
C26 N3 1.339(5)
C27 C28 1.384(5)
C27 C32 1.383(5)
C27 Si1 1.878(4)
C28 C29 1.375(5)
C29 C30 1.369(6)
C30 C31 1.365(6)
C31 C32 1.375(5)
C33 Si1 1.870(4)
C34 Si1 1.858(4)
